data_1559796
loop_
_publ_author_name
'Kleemiss, Florian'
'Dolomanov, Oleg V.'
'Bodensteiner, Michael'
'Peyerimhoff, Norbert'
'Midgley, Laura'
'Bourhis, Luc J.'
'Genoni, Alessandro'
'Malaspina, Lorraine A.'
'Jayatilaka, Dylan'
'Spencer, John L.'
'White, Fraser'
'Grundk\"otter-Stock, Bernhard'
'Steinhauer, Simon'
'Lentz, Dieter'
'Puschmann, Horst'
'Grabowsky, Simon'

_publ_section_title
;
 Accurate crystal structures and chemical properties from NoSpherA2.
;
_journal_issue 5
_journal_name_full 'Chemical science'
_journal_page_first 1675
_journal_page_last 1692
_journal_paper_doi 10.1039/d0sc05526c
_journal_volume 12
_journal_year 2020
_chemical_absolute_configuration syn
_chemical_formula_moiety 'C5 H10 N2 O3'
_chemical_formula_sum 'C5 H10 N2 O3'
_chemical_formula_weight 146.1471
_chemical_name_common Glycil-L-Alanine
_chemical_name_systematic Glycil-L-Alanine
_space_group_IT_number 19
_space_group_name_Hall 'P 2ac 2ab'
_space_group_name_H-M_alt 'P 21 21 21'
_symmetry_cell_setting orthorhombic
_symmetry_Int_Tables_number 19
_symmetry_space_group_name_Hall 'P 2ac 2ab'
_symmetry_space_group_name_H-M 'P 21 21 21'
_atom_sites_solution_hydrogens difmap
_audit_creation_date 2020-17-11
_audit_creation_method
;
Olex2 1.3-dev
(compiled 2020.01.16 svn.ra754ea2f for OlexSys, GUI svn.r6014)
;
_audit_update_record
;
2020-10-02 deposited with the CCDC.	2020-11-09 downloaded from the CCDC.
;
_cell_angle_alpha 90
_cell_angle_beta 90
_cell_angle_gamma 90
_cell_formula_units_Z 4
_cell_length_a 7.4583(4)
_cell_length_b 9.4892(7)
_cell_length_c 9.7301(6)
_cell_measurement_reflns_used 276
_cell_measurement_temperature 12(2)
_cell_measurement_theta_max 21.1
_cell_measurement_theta_min 6.05
_cell_volume 688.63(8)
_computing_structure_refinement 'olex2.refine 1.3-dev (Bourhis et al., 2015)'
_computing_structure_solution 'SHELXS-2013 (Sheldrick, 2008)'
_diffrn_ambient_temperature 12(2)
_diffrn_detector_area_resol_mean 0.657
_diffrn_measured_fraction_theta_full 0.979
_diffrn_measured_fraction_theta_max 0.976
_diffrn_measurement_device_type 'Bruker SMART-CCD'
_diffrn_measurement_method 'area detector'
_diffrn_radiation_monochromator 'Si(111) double crystal'
_diffrn_radiation_type synchrotron
_diffrn_radiation_wavelength 0.5259
_diffrn_reflns_av_R_equivalents 0.0253
_diffrn_reflns_av_unetI/netI 0.026
_diffrn_reflns_Laue_measured_fraction_full 0.979
_diffrn_reflns_Laue_measured_fraction_max 0.976
_diffrn_reflns_limit_h_max 10
_diffrn_reflns_limit_h_min -11
_diffrn_reflns_limit_k_max 13
_diffrn_reflns_limit_k_min -14
_diffrn_reflns_limit_l_max 14
_diffrn_reflns_limit_l_min -14
_diffrn_reflns_number 8493
_diffrn_reflns_point_group_measured_fraction_full 0.982
_diffrn_reflns_point_group_measured_fraction_max 0.969
_diffrn_reflns_theta_full 18.393
_diffrn_reflns_theta_max 23.637
_diffrn_reflns_theta_min 2.57
_exptl_absorpt_coefficient_mu 0.071
_exptl_absorpt_correction_type none
_exptl_crystal_colour Colourless
_exptl_crystal_density_diffrn 1.41
_exptl_crystal_density_method 'not measured'
_exptl_crystal_description Prismatic
_exptl_crystal_F_000 312
_exptl_crystal_size_max 0.1
_exptl_crystal_size_mid 0.08
_exptl_crystal_size_min 0.05
_refine_diff_density_max 0.1480
_refine_diff_density_min -0.1877
_refine_diff_density_rms 0.0574
_refine_ls_abs_structure_details 'Flack, H. D. (1983). Acta Cryst. A39, 876-881.'
_refine_ls_abs_structure_Flack 0.1(7)
_refine_ls_d_res_high 0.6558
_refine_ls_d_res_low 5.8638
_refine_ls_goodness_of_fit_ref 1.2843
_refine_ls_hydrogen_treatment refall
_refine_ls_matrix_type full
_refine_ls_number_constraints 0
_refine_ls_number_parameters 181
_refine_ls_number_reflns 2374
_refine_ls_number_restraints 0
_refine_ls_restrained_S_all 1.2843
_refine_ls_R_factor_all 0.0158
_refine_ls_R_factor_gt 0.0158
_refine_ls_shift/su_max 0.0009
_refine_ls_shift/su_mean 0.0002
_refine_ls_structure_factor_coef Fsqd
_refine_ls_weighting_details w=1/[\s^2^(Fo^2^)]
_refine_ls_weighting_scheme calc
_refine_ls_wR_factor_gt 0.0308
_refine_ls_wR_factor_ref 0.0308
_reflns_Friedel_coverage 0.711
_reflns_Friedel_fraction_full 0.986
_reflns_Friedel_fraction_max 0.958
_reflns_number_gt 2394
_reflns_number_total 2394
_reflns_threshold_expression I/u(I)>2.1
_cod_data_source_file d0sc05526c2.cif
_cod_data_source_block GlyAla_12K_NoSpherA2_ORCA_NoSpherA2
_cod_depositor_comments
;
The following automatic conversions were performed:

data item '_symmetry_cell_setting' value 'Orthorhombic' was changed
to 'orthorhombic' in accordance with the
/home/data/users/saulius/crontab/automatic-downloads/rss-feeds/RSC/lib/dictionaries/cif_core.dic
dictionary named 'cif_core.dic' version 2.4.2 last updated on
2011-04-26.

Automatic conversion script
Id: cif_fix_values 7556 2019-12-06 15:28:31Z antanas 

 Adding full bibliography for 1559792--1559798.cif.

 Adding full bibliography for 1559792--1559798.cif.
;
_cod_original_sg_symbol_Hall 'p 2ac 2ab'
_cod_original_sg_symbol_H-M 'p 21 21 21'
_cod_database_code 1559796

loop_
_symmetry_equiv_pos_as_xyz
'+x, +y, +z'
'-x+1/2, -y, +z+1/2'
'+x+1/2, -y+1/2, -z'
'-x, +y+1/2, -z+1/2'

loop_
_atom_site_label
_atom_site_type_symbol
_atom_site_fract_x
_atom_site_fract_y
_atom_site_fract_z
_atom_site_U_iso_or_equiv
_atom_site_adp_type
_atom_site_occupancy
_atom_site_refinement_flags_posn
O(1) O -0.26775(4) -0.96250(3) -0.77796(3) 0.00568(5) Uani 1.000000 .
O(2) O -0.43046(4) -1.12553(3) -0.88361(3) 0.00505(6) Uani 1.000000 .
O(3) O -0.70877(4) -0.94883(3) -0.60022(3) 0.00539(5) Uani 1.000000 .
N(1) N -0.44247(4) -1.03635(4) -0.52555(3) 0.00374(6) Uani 1.000000 .
N(2) N -0.73417(4) -0.75564(4) -0.40093(3) 0.00412(6) Uani 1.000000 .
C(1) C -0.37319(5) -1.06533(4) -0.77671(3) 0.00331(6) Uani 1.000000 .
C(2) C -0.42592(5) -1.13472(4) -0.63921(3) 0.00359(6) Uani 1.000000 .
C(3) C -0.28337(6) -1.24507(4) -0.60454(4) 0.00787(7) Uani 1.000000 .
C(4) C -0.58862(5) -0.95479(4) -0.51389(3) 0.00346(6) Uani 1.000000 .
C(5) C -0.59817(5) -0.86705(4) -0.38208(4) 0.00465(7) Uani 1.000000 .
H(1) H -0.3550(9) -1.0420(9) -0.4483(7) 0.0214(18) Uani 1.000000 .
H(2a H -0.8615(9) -0.8016(9) -0.4084(9) 0.022(2) Uani 1.000000 .
H(2b H -0.7328(11) -0.6803(10) -0.3237(8) 0.0238(19) Uani 1.000000 .
H(2c H -0.7043(12) -0.7019(9) -0.4913(7) 0.0200(19) Uani 1.000000 .
H(2) H -0.5555(8) -1.1847(8) -0.6579(5) 0.0150(14) Uani 1.000000 .
H(3a H -0.1545(9) -1.1924(8) -0.5862(7) 0.0253(19) Uani 1.000000 .
H(3b H -0.3210(11) -1.3043(8) -0.5146(8) 0.0310(19) Uani 1.000000 .
H(3c H -0.2674(11) -1.3166(9) -0.6902(7) 0.0289(18) Uani 1.000000 .
H(5a H -0.4657(8) -0.8178(8) -0.3609(7) 0.0180(16) Uani 1.000000 .
H(5b H -0.6357(10) -0.9342(8) -0.2940(6) 0.0210(17) Uani 1.000000 .

loop_
_atom_site_aniso_label
_atom_site_aniso_U_11
_atom_site_aniso_U_22
_atom_site_aniso_U_33
_atom_site_aniso_U_12
_atom_site_aniso_U_13
_atom_site_aniso_U_23
O(1) 0.00833(12) 0.00501(12) 0.00371(10) -0.00289(10) 0.00132(9) -0.00131(10)
O(2) 0.00613(12) 0.00623(13) 0.00280(10) -0.00193(10) 0.00020(9) -0.00129(9)
O(3) 0.00624(11) 0.00565(13) 0.00429(10) 0.00139(10) -0.00169(9) -0.00110(10)
N(1) 0.00515(13) 0.00360(14) 0.00246(11) 0.00086(12) 0.00021(10) -0.00107(10)
N(2) 0.00498(14) 0.00311(14) 0.00426(12) 0.00120(11) 0.00064(11) -0.00044(11)
C(1) 0.00438(14) 0.00283(15) 0.00271(12) -0.00016(11) -0.00015(10) -0.00110(12)
C(2) 0.00531(15) 0.00293(16) 0.00251(12) 0.00007(13) 0.00026(11) 0.00044(11)
C(3) 0.01196(17) 0.00592(17) 0.00574(14) 0.00456(14) -0.00019(13) 0.00049(13)
C(4) 0.00450(14) 0.00329(14) 0.00257(12) 0.00076(13) -0.00001(10) -0.00031(11)
C(5) 0.00645(15) 0.00479(16) 0.00269(13) 0.00088(13) -0.00036(11) -0.00100(12)
H(1) 0.019(4) 0.021(5) 0.024(3) 0.009(4) -0.015(3) -0.006(4)
H(2a 0.011(4) 0.021(5) 0.034(5) 0.006(4) 0.003(4) 0.001(4)
H(2b 0.025(5) 0.025(5) 0.022(4) 0.011(4) 0.001(3) -0.000(4)
H(2c 0.026(5) 0.015(5) 0.019(4) -0.004(4) -0.005(3) 0.006(4)
H(2) 0.021(4) 0.010(4) 0.013(3) -0.006(3) 0.001(3) -0.004(3)
H(3a 0.026(4) 0.024(5) 0.026(4) 0.012(4) -0.008(3) -0.005(4)
H(3b 0.042(5) 0.022(5) 0.030(4) 0.013(4) -0.000(4) 0.006(4)
H(3c 0.039(5) 0.026(4) 0.021(4) 0.014(4) 0.002(3) -0.014(4)
H(5a 0.015(4) 0.018(4) 0.021(3) 0.000(3) -0.004(3) -0.006(3)
H(5b 0.042(5) 0.009(4) 0.012(3) -0.001(3) 0.000(3) 0.007(3)

loop_
_atom_type_symbol
_atom_type_scat_dispersion_real
_atom_type_scat_dispersion_imag
_atom_type_scat_source
_atom_type_scat_dispersion_source
H 0.00000 0.00000 'NoSPherA2 (see refine special details)' 'Henke, Gullikson and Davis, At. Data and Nucl. Data Tables, 1993, 54, 2'
C 0.00347 0.00161 'NoSPherA2 (see refine special details)' 'Henke, Gullikson and Davis, At. Data and Nucl. Data Tables, 1993, 54, 2'
O 0.01158 0.00611 'NoSPherA2 (see refine special details)' 'Henke, Gullikson and Davis, At. Data and Nucl. Data Tables, 1993, 54, 2'
N 0.00653 0.00323 'NoSPherA2 (see refine special details)' 'Henke, Gullikson and Davis, At. Data and Nucl. Data Tables, 1993, 54, 2'

loop_
_geom_angle_atom_site_label_1
_geom_angle_atom_site_label_2
_geom_angle_atom_site_label_3
_geom_angle
_geom_angle_site_symmetry_1
_geom_angle_site_symmetry_3
_geom_angle_publ_flag
C(4) N(1) C(2) 120.27(3) . . ?
H(1) N(1) C(2) 119.0(4) . . ?
H(1) N(1) C(4) 119.9(4) . . ?
H(2a N(2) C(5) 109.5(4) . . ?
H(2b N(2) C(5) 113.4(4) . . ?
H(2b N(2) H(2a 110.3(6) . . ?
H(2c N(2) C(5) 108.0(5) . . ?
H(2c N(2) H(2a 109.8(6) . . ?
H(2c N(2) H(2b 105.8(6) . . ?
O(2) C(1) O(1) 123.86(3) . . ?
C(2) C(1) O(1) 120.06(3) . . ?
C(2) C(1) O(2) 115.83(3) . . ?
C(1) C(2) N(1) 114.07(3) . . ?
C(3) C(2) N(1) 109.33(3) . . ?
C(3) C(2) C(1) 107.84(3) . . ?
H(2) C(2) N(1) 109.3(3) . . ?
H(2) C(2) C(1) 105.5(3) . . ?
H(2) C(2) C(3) 110.8(4) . . ?
H(3a C(3) C(2) 109.5(4) . . ?
H(3b C(3) C(2) 110.8(4) . . ?
H(3b C(3) H(3a 109.5(6) . . ?
H(3c C(3) C(2) 109.6(4) . . ?
H(3c C(3) H(3a 108.3(6) . . ?
H(3c C(3) H(3b 109.1(6) . . ?
N(1) C(4) O(3) 124.12(3) . . ?
C(5) C(4) O(3) 120.89(3) . . ?
C(5) C(4) N(1) 114.99(3) . . ?
C(4) C(5) N(2) 108.50(3) . . ?
H(5a C(5) N(2) 109.4(4) . . ?
H(5a C(5) C(4) 110.0(3) . . ?
H(5b C(5) N(2) 109.6(4) . . ?
H(5b C(5) C(4) 110.4(4) . . ?
H(5b C(5) H(5a 108.9(5) . . ?

loop_
_geom_bond_atom_site_label_1
_geom_bond_atom_site_label_2
_geom_bond_distance
_geom_bond_site_symmetry_2
_geom_bond_publ_flag
O(1) C(1) 1.2533(4) . ?
O(2) C(1) 1.2612(4) . ?
O(3) C(4) 1.2295(4) . ?
N(1) C(2) 1.4525(4) . ?
N(1) C(4) 1.3416(5) . ?
N(1) H(1) 0.997(6) . ?
N(2) C(5) 1.4765(5) . ?
N(2) H(2a 1.047(7) . ?
N(2) H(2b 1.037(9) . ?
N(2) H(2c 1.041(7) . ?
C(1) C(2) 1.5422(5) . ?
C(2) C(3) 1.5299(5) . ?
C(2) H(2) 1.092(6) . ?
C(3) H(3a 1.098(7) . ?
C(3) H(3b 1.077(8) . ?
C(3) H(3c 1.082(7) . ?
C(4) C(5) 1.5308(5) . ?
C(5) H(5a 1.112(6) . ?
C(5) H(5b 1.104(6) . ?

loop_
_geom_torsion_atom_site_label_1
_geom_torsion_atom_site_label_2
_geom_torsion_atom_site_label_3
_geom_torsion_atom_site_label_4
_geom_torsion
_geom_torsion_site_symmetry_1
_geom_torsion_site_symmetry_2
_geom_torsion_site_symmetry_3
_geom_torsion_site_symmetry_4
_geom_torsion_publ_flag
O(1) C(1) C(2) N(1) 35.43(4) . . . . ?
O(1) C(1) C(2) C(3) -86.20(4) . . . . ?
O(2) C(1) C(2) N(1) -150.12(3) . . . . ?
O(2) C(1) C(2) C(3) 88.24(4) . . . . ?
O(3) C(4) N(1) C(2) -5.69(5) . . . . ?
O(3) C(4) C(5) N(2) -16.22(4) . . . . ?
N(1) C(4) C(5) N(2) 164.08(3) . . . . ?
